data_4336574
loop_
_publ_author_name
'Clare Bakewell'
'Andrew J. P. White'
'Nicholas J. Long'
'Charlotte K. Williams'

_publ_section_title
;
 8-Quinolinolato Gallium Complexes: Iso-selective Initiators for
 rac-Lactide Polymerization
;
_journal_name_full 'Inorganic Chemistry'
_journal_page_first 12561
_journal_page_last 12567
_journal_paper_doi 10.1021/ic4016756
_journal_volume 52
_journal_year 2013
_chemical_formula_moiety 'C20 H12 Cl5 Ga N2 O2'
_chemical_formula_sum 'C20 H12 Cl5 Ga N2 O2'
_chemical_formula_weight 559.29
_chemical_name_systematic
; 
 ? 
;
_space_group_IT_number 15
_symmetry_cell_setting monoclinic
_symmetry_space_group_name_Hall '-C 2yc'
_symmetry_space_group_name_H-M 'C 1 2/c 1'
_atom_sites_solution_hydrogens geom
_atom_sites_solution_primary direct
_atom_sites_solution_secondary difmap
_audit_creation_method SHELXL-97
_cell_angle_alpha 90.00
_cell_angle_beta 110.4413(19)
_cell_angle_gamma 90.00
_cell_formula_units_Z 4
_cell_length_a 18.6742(3)
_cell_length_b 7.35125(10)
_cell_length_c 16.3025(3)
_cell_measurement_reflns_used 5761
_cell_measurement_temperature 173
_cell_measurement_theta_max 32.8274
_cell_measurement_theta_min 2.9995
_cell_volume 2097.06(6)
_computing_cell_refinement 'CrysAlis RED, Oxford Diffraction Ltd'
_computing_data_collection 'CrysAlis CCD, Oxford Diffraction Ltd'
_computing_data_reduction 'CrysAlis RED, Oxford Diffraction Ltd'
_computing_molecular_graphics 'Bruker SHELXTL'
_computing_publication_material 'Bruker SHELXTL'
_computing_structure_refinement 'SHELXL-97 (Sheldrick, 1997)'
_computing_structure_solution 'SHELXS-97 (Sheldrick, 1990)'
_diffrn_ambient_temperature 173
_diffrn_detector_area_resol_mean 15.9825
_diffrn_measured_fraction_theta_full 0.985
_diffrn_measured_fraction_theta_max 0.913
_diffrn_measurement_device_type 'OD Xcalibur 3'
_diffrn_measurement_method 'omega scans'
_diffrn_radiation_monochromator graphite
_diffrn_radiation_source 'Enhance (Mo) x-ray Source'
_diffrn_radiation_type MoK\a
_diffrn_radiation_wavelength 0.71073
_diffrn_reflns_av_R_equivalents 0.0203
_diffrn_reflns_av_sigmaI/netI 0.0231
_diffrn_reflns_limit_h_max 26
_diffrn_reflns_limit_h_min -27
_diffrn_reflns_limit_k_max 8
_diffrn_reflns_limit_k_min -10
_diffrn_reflns_limit_l_max 24
_diffrn_reflns_limit_l_min -23
_diffrn_reflns_number 11756
_diffrn_reflns_theta_full 31.50
_diffrn_reflns_theta_max 32.90
_diffrn_reflns_theta_min 3.12
_exptl_absorpt_coefficient_mu 1.971
_exptl_absorpt_correction_T_max 0.819
_exptl_absorpt_correction_T_min 0.657
_exptl_absorpt_correction_type analytical
_exptl_absorpt_process_details
; 
CrysAlisPro, Agilent Technologies, 
Version 1.171.34.49 (release 20-01-2011 CrysAlis171 .NET) 
(compiled Jan 20 2011,15:58:25) 
Analytical numeric absorption correction using a multifaceted crystal 
model based on expressions derived by R.C. Clark & J.S. Reid. 
(Clark, R. C. & Reid, J. S. (1995). Acta Cryst. A51, 887-897) 
;
_exptl_crystal_colour Yellow
_exptl_crystal_density_diffrn 1.771
_exptl_crystal_description blocks
_exptl_crystal_F_000 1112
_exptl_crystal_size_max 0.36
_exptl_crystal_size_mid 0.21
_exptl_crystal_size_min 0.17
_refine_diff_density_max 0.460
_refine_diff_density_min -0.358
_refine_diff_density_rms 0.066
_refine_ls_extinction_method none
_refine_ls_goodness_of_fit_ref 1.076
_refine_ls_hydrogen_treatment constr
_refine_ls_matrix_type full
_refine_ls_number_parameters 138
_refine_ls_number_reflns 3588
_refine_ls_number_restraints 0
_refine_ls_restrained_S_all 1.076
_refine_ls_R_factor_all 0.0318
_refine_ls_R_factor_gt 0.0255
_refine_ls_shift/su_max 0.001
_refine_ls_shift/su_mean 0.000
_refine_ls_structure_factor_coef Fsqd
_refine_ls_weighting_details 'calc w=1/[\s^2^(Fo^2^)+(0.0317P)^2^+0.9406P] where P=(Fo^2^+2Fc^2^)/3'
_refine_ls_weighting_scheme calc
_refine_ls_wR_factor_gt 0.0643
_refine_ls_wR_factor_ref 0.0678
_reflns_number_gt 3174
_reflns_number_total 3588
_reflns_threshold_expression >2sigma(I)
_cod_data_source_file ic4016756_si_002_1.cif
_cod_data_source_block 2a
_cod_database_code 4336574

loop_
_symmetry_equiv_pos_as_xyz
'x, y, z'
'-x, y, -z+1/2'
'x+1/2, y+1/2, z'
'-x+1/2, y+1/2, -z+1/2'
'-x, -y, -z'
'x, -y, z-1/2'
'-x+1/2, -y+1/2, -z'
'x+1/2, -y+1/2, z-1/2'

loop_
_atom_site_label
_atom_site_type_symbol
_atom_site_fract_x
_atom_site_fract_y
_atom_site_fract_z
_atom_site_U_iso_or_equiv
_atom_site_adp_type
_atom_site_occupancy
_atom_site_symmetry_multiplicity
_atom_site_calc_flag
_atom_site_refinement_flags
Ga Ga 0.5000 0.30155(3) 0.2500 0.01838(6) Uani 1 2 d S
Cl1 Cl 0.5000 0.59966(8) 0.2500 0.04335(16) Uani 1 2 d S
N1 N 0.48851(6) 0.27274(15) 0.11739(7) 0.0169(2) Uani 1 1 d .
C2 C 0.43237(7) 0.31690(18) 0.04348(9) 0.0187(2) Uani 1 1 d .
C3 C 0.44262(8) 0.29637(18) -0.03795(8) 0.0208(3) Uani 1 1 d .
H3A H 0.4020 0.3264 -0.0904 0.025 Uiso 1 1 calc R
C4 C 0.51036(8) 0.23375(18) -0.04212(8) 0.0195(2) Uani 1 1 d .
H4A H 0.5168 0.2209 -0.0971 0.023 Uiso 1 1 calc R
C5 C 0.57051(7) 0.18842(17) 0.03572(8) 0.0164(2) Uani 1 1 d .
C6 C 0.64344(8) 0.12251(18) 0.04153(8) 0.0193(2) Uani 1 1 d .
Cl6 Cl 0.66375(2) 0.09479(5) -0.05373(2) 0.02670(8) Uani 1 1 d .
C7 C 0.69719(8) 0.07851(19) 0.12066(9) 0.0220(3) Uani 1 1 d .
H7A H 0.7457 0.0342 0.1233 0.026 Uiso 1 1 calc R
C8 C 0.68074(8) 0.0987(2) 0.19807(9) 0.0211(3) Uani 1 1 d .
Cl8 Cl 0.75055(2) 0.04510(6) 0.29710(2) 0.03442(10) Uani 1 1 d .
C9 C 0.61148(7) 0.16377(18) 0.19778(8) 0.0182(2) Uani 1 1 d .
C10 C 0.55615(7) 0.20823(17) 0.11457(8) 0.0160(2) Uani 1 1 d .
C11 C 0.35924(8) 0.3899(2) 0.04817(10) 0.0260(3) Uani 1 1 d .
H11A H 0.3410 0.3096 0.0847 0.039 Uiso 1 1 calc R
H11B H 0.3209 0.3959 -0.0109 0.039 Uiso 1 1 calc R
H11C H 0.3679 0.5120 0.0738 0.039 Uiso 1 1 calc R
O12 O 0.59391(6) 0.18783(14) 0.26914(6) 0.0241(2) Uani 1 1 d .

loop_
_atom_site_aniso_label
_atom_site_aniso_U_11
_atom_site_aniso_U_22
_atom_site_aniso_U_33
_atom_site_aniso_U_23
_atom_site_aniso_U_13
_atom_site_aniso_U_12
Ga 0.01959(11) 0.02386(11) 0.01437(10) 0.000 0.00932(8) 0.000
Cl1 0.0870(5) 0.0241(2) 0.0210(2) 0.000 0.0215(3) 0.000
N1 0.0158(5) 0.0208(5) 0.0157(5) 0.0004(4) 0.0073(4) 0.0003(4)
C2 0.0181(6) 0.0202(6) 0.0187(6) 0.0015(4) 0.0075(5) 0.0000(5)
C3 0.0211(6) 0.0244(6) 0.0146(5) 0.0013(5) 0.0033(5) 0.0004(5)
C4 0.0244(6) 0.0216(6) 0.0138(5) -0.0005(4) 0.0085(5) -0.0019(5)
C5 0.0195(6) 0.0168(5) 0.0150(5) -0.0008(4) 0.0086(4) -0.0020(4)
C6 0.0228(6) 0.0206(6) 0.0192(6) -0.0024(5) 0.0132(5) -0.0009(5)
Cl6 0.03151(18) 0.03261(18) 0.02253(16) -0.00237(13) 0.01768(14) 0.00415(14)
C7 0.0188(6) 0.0254(6) 0.0246(6) -0.0007(5) 0.0113(5) 0.0019(5)
C8 0.0178(6) 0.0279(7) 0.0169(6) 0.0015(5) 0.0049(5) 0.0026(5)
Cl8 0.02230(17) 0.0559(3) 0.02194(17) 0.00623(16) 0.00378(13) 0.01124(16)
C9 0.0182(6) 0.0231(6) 0.0142(5) 0.0006(4) 0.0069(4) -0.0001(5)
C10 0.0169(5) 0.0184(5) 0.0143(5) -0.0003(4) 0.0073(4) -0.0008(4)
C11 0.0199(6) 0.0337(7) 0.0250(7) 0.0047(6) 0.0088(5) 0.0077(6)
O12 0.0213(5) 0.0396(6) 0.0130(4) 0.0021(4) 0.0081(4) 0.0055(4)

loop_
_atom_type_symbol
_atom_type_description
_atom_type_scat_dispersion_real
_atom_type_scat_dispersion_imag
_atom_type_scat_source
C C 0.0033 0.0016 'International Tables Vol C Tables 4.2.6.8 and 6.1.1.4'
H H 0.0000 0.0000 'International Tables Vol C Tables 4.2.6.8 and 6.1.1.4'
N N 0.0061 0.0033 'International Tables Vol C Tables 4.2.6.8 and 6.1.1.4'
O O 0.0106 0.0060 'International Tables Vol C Tables 4.2.6.8 and 6.1.1.4'
Cl Cl 0.1484 0.1585 'International Tables Vol C Tables 4.2.6.8 and 6.1.1.4'
Ga Ga 0.2307 1.6083 'International Tables Vol C Tables 4.2.6.8 and 6.1.1.4'

loop_
_geom_angle_atom_site_label_1
_geom_angle_atom_site_label_2
_geom_angle_atom_site_label_3
_geom_angle
_geom_angle_site_symmetry_1
_geom_angle_site_symmetry_3
O12 Ga O12 126.83(7) 2_655 .
O12 Ga N1 83.09(4) 2_655 2_655
O12 Ga N1 91.74(4) . 2_655
O12 Ga N1 91.74(4) 2_655 .
O12 Ga N1 83.09(4) . .
N1 Ga N1 168.47(6) 2_655 .
O12 Ga Cl1 116.58(3) 2_655 .
O12 Ga Cl1 116.58(3) . .
N1 Ga Cl1 95.77(3) 2_655 .
N1 Ga Cl1 95.77(3) . .
C2 N1 C10 119.97(11) . .
C2 N1 Ga 132.04(9) . .
C10 N1 Ga 107.79(8) . .
N1 C2 C3 120.10(12) . .
N1 C2 C11 119.08(12) . .
C3 C2 C11 120.82(12) . .
C4 C3 C2 120.84(12) . .
C3 C4 C5 119.60(11) . .
C10 C5 C4 116.81(11) . .
C10 C5 C6 117.32(11) . .
C4 C5 C6 125.87(11) . .
C7 C6 C5 121.01(11) . .
C7 C6 Cl6 119.91(10) . .
C5 C6 Cl6 119.07(10) . .
C6 C7 C8 120.18(12) . .
C9 C8 C7 122.17(12) . .
C9 C8 Cl8 118.88(10) . .
C7 C8 Cl8 118.93(10) . .
O12 C9 C8 124.27(12) . .
O12 C9 C10 118.98(11) . .
C8 C9 C10 116.76(11) . .
N1 C10 C5 122.66(11) . .
N1 C10 C9 114.78(11) . .
C5 C10 C9 122.56(11) . .
C9 O12 Ga 114.75(8) . .

loop_
_geom_bond_atom_site_label_1
_geom_bond_atom_site_label_2
_geom_bond_distance
_geom_bond_site_symmetry_2
Ga O12 1.8680(10) 2_655
Ga O12 1.8680(10) .
Ga N1 2.1073(10) 2_655
Ga N1 2.1073(10) .
Ga Cl1 2.1915(6) .
N1 C2 1.3319(17) .
N1 C10 1.3649(16) .
C2 C3 1.4139(18) .
C2 C11 1.4939(18) .
C3 C4 1.3701(19) .
C4 C5 1.4097(18) .
C5 C10 1.4094(16) .
C5 C6 1.4172(18) .
C6 C7 1.3682(19) .
C6 Cl6 1.7345(13) .
C7 C8 1.4069(18) .
C8 C9 1.3775(18) .
C8 Cl8 1.7294(14) .
C9 O12 1.3263(15) .
C9 C10 1.4267(17) .
